data_4065873
loop_
_publ_author_name
'Ito, Masato'
'Endo, Yoshinori'
'Tejima, Noriko'
'Ikariya, Takao'

_publ_section_title
;
 Bifunctional Triflylamide-Tethered Cp&#x2032;Rh and Cp&#x2032;Ir
 Complexes: A New Entry for Asymmetric Hydrogenation Catalysts
;
_journal_issue 11
_journal_name_full Organometallics
_journal_page_first 2397
_journal_paper_doi 10.1021/om1001809
_journal_volume 29
_journal_year 2010
_chemical_formula_moiety 'C30 H48 Cl4 F6 N2 O6 Rh2 S2 '
_chemical_formula_sum 'C30 H48 Cl4 F6 N2 O6 Rh2 S2'
_chemical_formula_weight 1058.45
_space_group_IT_number 61
_symmetry_cell_setting orthorhombic
_symmetry_Int_Tables_number 61
_symmetry_space_group_name_Hall '-P 2ac 2ab'
_symmetry_space_group_name_H-M 'P b c a'
_cell_angle_alpha 90.0000
_cell_angle_beta 90.0000
_cell_angle_gamma 90.0000
_cell_formula_units_Z 4
_cell_length_a 13.850(4)
_cell_length_b 11.311(3)
_cell_length_c 26.322(7)
_cell_measurement_reflns_used 13623
_cell_measurement_temperature 193.1
_cell_measurement_theta_max 27.5
_cell_measurement_theta_min 3.0
_cell_volume 4124(2)
_computing_cell_refinement CrystalClear
_computing_data_collection CrystalClear
_computing_data_reduction CrystalStructure
_computing_publication_material 'CrystalStructure 3.8'
_computing_structure_refinement CRYSTALS
_computing_structure_solution SIR92
_diffrn_ambient_temperature 193
_diffrn_detector_area_resol_mean 7.31
_diffrn_measured_fraction_theta_full 0.995
_diffrn_measured_fraction_theta_max 0.996
_diffrn_measurement_device_type 'Rigaku Saturn'
_diffrn_measurement_method \w
_diffrn_radiation_type 'Mo K\a'
_diffrn_radiation_wavelength 0.71070
_diffrn_reflns_av_R_equivalents 0.070
_diffrn_reflns_limit_h_max 17
_diffrn_reflns_limit_h_min -14
_diffrn_reflns_limit_k_max 10
_diffrn_reflns_limit_k_min -14
_diffrn_reflns_limit_l_max 34
_diffrn_reflns_limit_l_min -34
_diffrn_reflns_number 30707
_diffrn_reflns_theta_full 27.50
_diffrn_reflns_theta_max 27.48
_exptl_absorpt_coefficient_mu 1.227
_exptl_absorpt_correction_T_max 0.782
_exptl_absorpt_correction_T_min 0.664
_exptl_absorpt_correction_type multi-scan
_exptl_absorpt_process_details 'Jacobson, R. (1998) Private communication'
_exptl_crystal_colour orange
_exptl_crystal_density_diffrn 1.705
_exptl_crystal_density_method 'not measured'
_exptl_crystal_description block
_exptl_crystal_F_000 2136.00
_exptl_crystal_size_max 0.40
_exptl_crystal_size_mid 0.40
_exptl_crystal_size_min 0.20
_refine_diff_density_max 1.20
_refine_diff_density_min -1.28
_refine_ls_extinction_method none
_refine_ls_goodness_of_fit_ref 1.000
_refine_ls_hydrogen_treatment refall
_refine_ls_number_parameters 259
_refine_ls_number_reflns 4712
_refine_ls_R_factor_gt 0.0341
_refine_ls_shift/su_max 0.0000
_refine_ls_structure_factor_coef Fsqd
_refine_ls_weighting_details 'w = 1/[0.7799\s(Fo^2^)]/(4Fo^2^)'
_refine_ls_weighting_scheme calc
_refine_ls_wR_factor_ref 0.0711
_reflns_number_gt 2968
_reflns_number_total 4712
_reflns_threshold_expression F^2^>2.0\s(F^2^)
_cod_data_source_file om1001809_si_002.cif
_cod_data_source_block '__Rh4c'
_cod_original_cell_volume 4123.4(19)
_cod_original_formula_sum 'C30 H48 Cl4 F6 N2 O6 Rh2 S2 '
_cod_database_code 4065873

loop_
_symmetry_equiv_pos_site_id
_symmetry_equiv_pos_as_xyz
1 +X,+Y,+Z
2 1/2-X,1/2+Y,+Z
3 +X,1/2-Y,1/2+Z
4 1/2-X,-Y,1/2+Z
5 -X,-Y,-Z
6 1/2+X,1/2-Y,-Z
7 -X,1/2+Y,1/2-Z
8 1/2+X,+Y,1/2-Z

loop_
_atom_site_label
_atom_site_type_symbol
_atom_site_fract_x
_atom_site_fract_y
_atom_site_fract_z
_atom_site_U_iso_or_equiv
_atom_site_adp_type
_atom_site_occupancy
_atom_site_symmetry_multiplicity
_atom_site_calc_flag
_atom_site_refinement_flags
Rh(1) Rh 0.57285(2) 0.11471(2) 0.468980(10) 0.00835(6) Uani 1.00 1 d .
Cl(1) Cl 0.44448(5) 0.10106(8) 0.53279(4) 0.0108(2) Uani 1.00 1 d .
Cl(2) Cl 0.69212(6) 0.09692(8) 0.53555(4) 0.0138(2) Uani 1.00 1 d .
S(1) S 0.16842(7) 0.33552(10) 0.23061(4) 0.0161(2) Uani 1.00 1 d .
F(1) F 0.18186(17) 0.5644(2) 0.21765(11) 0.0261(7) Uani 1.00 1 d .
F(2) F 0.08447(17) 0.4764(2) 0.16567(10) 0.0296(7) Uani 1.00 1 d .
F(3) F 0.04179(16) 0.5057(2) 0.24353(11) 0.0306(7) Uani 1.00 1 d .
O(1) O 0.2418(2) 0.3191(2) 0.19269(12) 0.0252(8) Uani 1.00 1 d .
O(2) O 0.0872(2) 0.2590(2) 0.23469(12) 0.0251(8) Uani 1.00 1 d .
O(3) O 0.09776(19) 0.3121(2) 0.36635(12) 0.0245(8) Uani 1.00 1 d .
N(1) N 0.2146(2) 0.3539(3) 0.28416(14) 0.0185(9) Uani 1.00 1 d .
C(1) C 0.4979(2) 0.1835(3) 0.40467(16) 0.0123(10) Uani 1.00 1 d .
C(2) C 0.5874(2) 0.1301(3) 0.38797(14) 0.0126(9) Uani 1.00 1 d .
C(3) C 0.6655(2) 0.1897(3) 0.41283(16) 0.0143(10) Uani 1.00 1 d .
C(4) C 0.6250(2) 0.2826(3) 0.44398(16) 0.0113(10) Uani 1.00 1 d .
C(5) C 0.5222(2) 0.2778(3) 0.43832(16) 0.0126(10) Uani 1.00 1 d .
C(6) C 0.5970(3) 0.0283(3) 0.35183(17) 0.0199(11) Uani 1.00 1 d .
C(7) C 0.7717(2) 0.1658(3) 0.40690(17) 0.0198(11) Uani 1.00 1 d .
C(8) C 0.6809(2) 0.3688(3) 0.47519(18) 0.0210(11) Uani 1.00 1 d .
C(9) C 0.4535(2) 0.3598(3) 0.46443(17) 0.0166(10) Uani 1.00 1 d .
C(10) C 0.3982(2) 0.1482(3) 0.38741(16) 0.0159(10) Uani 1.00 1 d .
C(11) C 0.3681(2) 0.2075(3) 0.33734(17) 0.0167(10) Uani 1.00 1 d .
C(12) C 0.3550(2) 0.3406(3) 0.34136(17) 0.0163(10) Uani 1.00 1 d .
C(13) C 0.3144(2) 0.3966(4) 0.29317(17) 0.0219(11) Uani 1.00 1 d .
C(14) C 0.1161(2) 0.4789(3) 0.21359(18) 0.0193(11) Uani 1.00 1 d .
C(15) C 0.0565(4) 0.1986(4) 0.3704(2) 0.0527(19) Uani 1.00 1 d .
H(1) H 0.6634 0.0093 0.3476 0.024 Uiso 1.00 1 c R
H(2) H 0.5702 0.0496 0.3199 0.024 Uiso 1.00 1 c R
H(3) H 0.5636 -0.0383 0.3650 0.024 Uiso 1.00 1 c R
H(4) H 0.8073 0.2210 0.4266 0.024 Uiso 1.00 1 c R
H(5) H 0.7891 0.1735 0.3721 0.024 Uiso 1.00 1 c R
H(6) H 0.7857 0.0878 0.4182 0.024 Uiso 1.00 1 c R
H(7) H 0.6376 0.4210 0.4919 0.025 Uiso 1.00 1 c R
H(8) H 0.7227 0.4129 0.4538 0.025 Uiso 1.00 1 c R
H(9) H 0.7180 0.3273 0.4998 0.025 Uiso 1.00 1 c R
H(10) H 0.3891 0.3394 0.4556 0.020 Uiso 1.00 1 c R
H(11) H 0.4663 0.4388 0.4542 0.020 Uiso 1.00 1 c R
H(12) H 0.4616 0.3531 0.5002 0.020 Uiso 1.00 1 c R
H(13) H 0.3969 0.0649 0.3827 0.019 Uiso 1.00 1 c R
H(14) H 0.3532 0.1697 0.4130 0.019 Uiso 1.00 1 c R
H(15) H 0.4165 0.1921 0.3126 0.020 Uiso 1.00 1 c R
H(16) H 0.3087 0.1738 0.3266 0.020 Uiso 1.00 1 c R
H(17) H 0.3120 0.3566 0.3686 0.020 Uiso 1.00 1 c R
H(18) H 0.4161 0.3753 0.3483 0.020 Uiso 1.00 1 c R
H(19) H 0.3536 0.3756 0.2650 0.026 Uiso 1.00 1 c R
H(20) H 0.3139 0.4801 0.2969 0.026 Uiso 1.00 1 c R
H(21) H -0.0119 0.2048 0.3686 0.063 Uiso 1.00 1 c R
H(22) H 0.0744 0.1641 0.4019 0.063 Uiso 1.00 1 c R
H(23) H 0.0790 0.1504 0.3433 0.064 Uiso 1.00 1 c R
H(24) H 0.1760 0.3364 0.3130 0.022 Uiso 1.00 1 c R

loop_
_atom_site_aniso_label
_atom_site_aniso_U_11
_atom_site_aniso_U_22
_atom_site_aniso_U_33
_atom_site_aniso_U_12
_atom_site_aniso_U_13
_atom_site_aniso_U_23
Rh(1) 0.00706(13) 0.00775(13) 0.01024(14) -0.00018(13) -0.00002(13) 0.00039(14)
Cl(1) 0.0100(4) 0.0091(4) 0.0132(4) 0.0003(3) 0.0022(3) -0.0003(4)
Cl(2) 0.0095(4) 0.0182(5) 0.0138(4) -0.0007(3) -0.0018(3) -0.0001(4)
S(1) 0.0194(5) 0.0137(5) 0.0151(5) -0.0000(4) -0.0018(4) -0.0008(4)
F(1) 0.0245(13) 0.0167(13) 0.0370(17) -0.0043(11) -0.0050(12) 0.0053(12)
F(2) 0.0279(14) 0.0381(16) 0.0228(14) -0.0037(12) -0.0103(11) 0.0092(12)
F(3) 0.0205(13) 0.0331(15) 0.0384(17) 0.0091(11) 0.0070(11) 0.0044(14)
O(1) 0.0291(16) 0.0273(17) 0.0192(17) 0.0083(14) 0.0063(14) -0.0054(14)
O(2) 0.0284(16) 0.0223(16) 0.0245(18) -0.0096(14) -0.0055(14) -0.0011(14)
O(3) 0.0233(16) 0.0259(17) 0.0244(18) -0.0102(13) 0.0047(13) -0.0048(15)
N(1) 0.0137(15) 0.026(2) 0.0157(19) -0.0026(15) -0.0016(14) 0.0080(16)
C(1) 0.0144(19) 0.010(2) 0.013(2) -0.0006(16) -0.0036(16) 0.0025(17)
C(2) 0.0137(19) 0.015(2) 0.0095(18) 0.0021(16) -0.0002(15) 0.0074(16)
C(3) 0.0133(19) 0.014(2) 0.015(2) -0.0006(16) 0.0038(16) 0.0075(18)
C(4) 0.0112(18) 0.0066(19) 0.016(2) -0.0031(15) -0.0014(16) 0.0038(16)
C(5) 0.0127(19) 0.011(2) 0.014(2) 0.0013(16) -0.0014(16) 0.0062(17)
C(6) 0.024(2) 0.021(2) 0.015(2) -0.0006(18) 0.0019(17) -0.0014(18)
C(7) 0.016(2) 0.023(2) 0.020(2) 0.0030(17) 0.0055(17) 0.008(2)
C(8) 0.0166(19) 0.017(2) 0.029(2) -0.0028(17) -0.0035(19) 0.001(2)
C(9) 0.0149(19) 0.015(2) 0.020(2) 0.0041(14) 0.0016(17) 0.0006(19)
C(10) 0.0137(19) 0.016(2) 0.018(2) -0.0027(16) -0.0036(16) 0.0013(18)
C(11) 0.0127(19) 0.021(2) 0.016(2) -0.0001(17) -0.0036(17) -0.0000(18)
C(12) 0.0114(19) 0.018(2) 0.020(2) -0.0011(17) -0.0040(17) 0.0023(19)
C(13) 0.0159(19) 0.025(2) 0.025(2) -0.0061(19) -0.0056(17) 0.009(2)
C(14) 0.016(2) 0.021(2) 0.021(2) 0.0012(18) -0.0027(17) 0.001(2)
C(15) 0.072(4) 0.042(3) 0.045(3) -0.035(3) 0.024(3) -0.016(2)

loop_
_atom_type_symbol
_atom_type_description
_atom_type_scat_dispersion_real
_atom_type_scat_dispersion_imag
_atom_type_scat_source
Cl Cl 0.148 0.159
;
International Tables for Crystallography
(1992, Vol. C, Tables 4.2.6.8 and 6.1.1.4)
;
F F 0.017 0.010
;
International Tables for Crystallography
(1992, Vol. C, Tables 4.2.6.8 and 6.1.1.4)
;
N N 0.006 0.003
;
International Tables for Crystallography
(1992, Vol. C, Tables 4.2.6.8 and 6.1.1.4)
;
O O 0.011 0.006
;
International Tables for Crystallography
(1992, Vol. C, Tables 4.2.6.8 and 6.1.1.4)
;
Rh Rh -1.118 0.919
;
International Tables for Crystallography
(1992, Vol. C, Tables 4.2.6.8 and 6.1.1.4)
;
S S 0.125 0.123
;
International Tables for Crystallography
(1992, Vol. C, Tables 4.2.6.8 and 6.1.1.4)
;
C C 0.003 0.002
;
International Tables for Crystallography
(1992, Vol. C, Tables 4.2.6.8 and 6.1.1.4)
;
H H 0.000 0.000
;
International Tables for Crystallography
(1992, Vol. C, Table 6.1.1.4)
;

loop_
_geom_angle_atom_site_label_1
_geom_angle_atom_site_label_2
_geom_angle_atom_site_label_3
_geom_angle
_geom_angle_publ_flag
_geom_angle_site_symmetry_1
_geom_angle_site_symmetry_3
Cl(1) Rh(1) Cl(1) 83.07(3) yes . 5_656
Cl(1) Rh(1) Cl(2) 89.64(3) yes . .
Cl(1) Rh(1) C(1) 102.36(10) yes . .
Cl(1) Rh(1) C(2) 138.87(9) yes . .
Cl(1) Rh(1) C(3) 159.45(10) yes . .
Cl(1) Rh(1) C(4) 120.83(10) yes . .
Cl(1) Rh(1) C(5) 94.32(10) yes . .
Cl(1) Rh(1) Cl(2) 89.87(3) yes 5_656 .
Cl(1) Rh(1) C(1) 107.47(10) yes 5_656 .
Cl(1) Rh(1) C(2) 94.06(10) yes 5_656 .
Cl(1) Rh(1) C(3) 116.18(11) yes 5_656 .
Cl(1) Rh(1) C(4) 155.79(10) yes 5_656 .
Cl(1) Rh(1) C(5) 145.23(10) yes 5_656 .
Cl(2) Rh(1) C(1) 159.83(10) yes . .
Cl(2) Rh(1) C(2) 131.46(9) yes . .
Cl(2) Rh(1) C(3) 97.15(10) yes . .
Cl(2) Rh(1) C(4) 93.81(10) yes . .
Cl(2) Rh(1) C(5) 124.85(11) yes . .
C(1) Rh(1) C(2) 39.50(14) yes . .
C(1) Rh(1) C(3) 66.27(14) yes . .
C(1) Rh(1) C(4) 66.15(14) yes . .
C(1) Rh(1) C(5) 39.10(15) yes . .
C(2) Rh(1) C(3) 39.08(14) yes . .
C(2) Rh(1) C(4) 65.83(15) yes . .
C(2) Rh(1) C(5) 65.50(15) yes . .
C(3) Rh(1) C(4) 39.61(15) yes . .
C(3) Rh(1) C(5) 65.90(14) yes . .
C(4) Rh(1) C(5) 39.21(14) yes . .
Rh(1) Cl(1) Rh(1) 96.93(3) yes . 5_656
O(1) S(1) O(2) 122.19(19) yes . .
O(1) S(1) N(1) 110.77(17) yes . .
O(1) S(1) C(14) 102.97(19) yes . .
O(2) S(1) N(1) 109.69(18) yes . .
O(2) S(1) C(14) 104.12(18) yes . .
N(1) S(1) C(14) 105.36(19) yes . .
S(1) N(1) C(13) 124.7(2) yes . .
Rh(1) C(1) C(2) 70.9(2) yes . .
Rh(1) C(1) C(5) 70.4(2) yes . .
Rh(1) C(1) C(10) 126.1(2) yes . .
C(2) C(1) C(5) 107.4(3) yes . .
C(2) C(1) C(10) 125.6(3) yes . .
C(5) C(1) C(10) 126.9(3) yes . .
Rh(1) C(2) C(1) 69.6(2) yes . .
Rh(1) C(2) C(3) 69.9(2) yes . .
Rh(1) C(2) C(6) 125.2(2) yes . .
C(1) C(2) C(3) 108.1(3) yes . .
C(1) C(2) C(6) 126.1(3) yes . .
C(3) C(2) C(6) 125.7(3) yes . .
Rh(1) C(3) C(2) 71.1(2) yes . .
Rh(1) C(3) C(4) 70.3(2) yes . .
Rh(1) C(3) C(7) 126.1(2) yes . .
C(2) C(3) C(4) 108.0(3) yes . .
C(2) C(3) C(7) 127.3(3) yes . .
C(4) C(3) C(7) 124.7(3) yes . .
Rh(1) C(4) C(3) 70.1(2) yes . .
Rh(1) C(4) C(5) 70.3(2) yes . .
Rh(1) C(4) C(8) 125.9(2) yes . .
C(3) C(4) C(5) 107.4(3) yes . .
C(3) C(4) C(8) 125.9(3) yes . .
C(5) C(4) C(8) 126.7(3) yes . .
Rh(1) C(5) C(1) 70.5(2) yes . .
Rh(1) C(5) C(4) 70.5(2) yes . .
Rh(1) C(5) C(9) 124.9(2) yes . .
C(1) C(5) C(4) 109.1(3) yes . .
C(1) C(5) C(9) 126.8(3) yes . .
C(4) C(5) C(9) 124.1(3) yes . .
C(1) C(10) C(11) 113.0(3) yes . .
C(10) C(11) C(12) 113.9(3) yes . .
C(11) C(12) C(13) 113.4(3) yes . .
N(1) C(13) C(12) 110.0(3) yes . .
S(1) C(14) F(1) 110.7(2) yes . .
S(1) C(14) F(2) 110.0(2) yes . .
S(1) C(14) F(3) 111.3(3) yes . .
F(1) C(14) F(2) 108.4(3) yes . .
F(1) C(14) F(3) 108.4(3) yes . .
F(2) C(14) F(3) 108.0(3) yes . .
S(1) N(1) H(24) 117.5 no . .
C(13) N(1) H(24) 117.7 no . .
C(2) C(6) H(1) 109.5 no . .
C(2) C(6) H(2) 109.4 no . .
C(2) C(6) H(3) 109.5 no . .
H(1) C(6) H(2) 109.5 no . .
H(1) C(6) H(3) 109.5 no . .
H(2) C(6) H(3) 109.5 no . .
C(3) C(7) H(4) 109.4 no . .
C(3) C(7) H(5) 109.4 no . .
C(3) C(7) H(6) 109.6 no . .
H(4) C(7) H(5) 109.5 no . .
H(4) C(7) H(6) 109.5 no . .
H(5) C(7) H(6) 109.5 no . .
C(4) C(8) H(7) 109.5 no . .
C(4) C(8) H(8) 109.4 no . .
C(4) C(8) H(9) 109.5 no . .
H(7) C(8) H(8) 109.5 no . .
H(7) C(8) H(9) 109.5 no . .
H(8) C(8) H(9) 109.5 no . .
C(5) C(9) H(10) 109.6 no . .
C(5) C(9) H(11) 109.5 no . .
C(5) C(9) H(12) 109.3 no . .
H(10) C(9) H(11) 109.5 no . .
H(10) C(9) H(12) 109.5 no . .
H(11) C(9) H(12) 109.5 no . .
C(1) C(10) H(13) 108.6 no . .
C(1) C(10) H(14) 108.6 no . .
C(11) C(10) H(13) 108.5 no . .
C(11) C(10) H(14) 108.6 no . .
H(13) C(10) H(14) 109.5 no . .
C(10) C(11) H(15) 108.4 no . .
C(10) C(11) H(16) 108.4 no . .
C(12) C(11) H(15) 108.3 no . .
C(12) C(11) H(16) 108.4 no . .
H(15) C(11) H(16) 109.5 no . .
C(11) C(12) H(17) 108.4 no . .
C(11) C(12) H(18) 108.5 no . .
C(13) C(12) H(17) 108.6 no . .
C(13) C(12) H(18) 108.5 no . .
H(17) C(12) H(18) 109.5 no . .
N(1) C(13) H(19) 109.1 no . .
N(1) C(13) H(20) 109.5 no . .
C(12) C(13) H(19) 109.6 no . .
C(12) C(13) H(20) 109.3 no . .
H(19) C(13) H(20) 109.5 no . .
O(3) C(15) H(21) 109.4 no . .
O(3) C(15) H(22) 109.5 no . .
O(3) C(15) H(23) 109.5 no . .
H(21) C(15) H(22) 109.5 no . .
H(21) C(15) H(23) 109.5 no . .
H(22) C(15) H(23) 109.5 no . .

loop_
_geom_bond_atom_site_label_1
_geom_bond_atom_site_label_2
_geom_bond_distance
_geom_bond_publ_flag
_geom_bond_site_symmetry_2
Rh(1) Cl(1) 2.4506(9) yes .
Rh(1) Cl(1) 2.4528(9) yes 5_656
Rh(1) Cl(2) 2.4165(9) yes .
Rh(1) C(1) 2.132(4) yes .
Rh(1) C(2) 2.149(3) yes .
Rh(1) C(3) 2.133(3) yes .
Rh(1) C(4) 2.135(3) yes .
Rh(1) C(5) 2.132(4) yes .
S(1) O(1) 1.436(3) yes .
S(1) O(2) 1.424(3) yes .
S(1) N(1) 1.562(3) yes .
S(1) C(14) 1.831(4) yes .
F(1) C(14) 1.332(4) yes .
F(2) C(14) 1.336(5) yes .
F(3) C(14) 1.332(4) yes .
O(3) C(15) 1.409(6) yes .
N(1) C(13) 1.483(4) yes .
C(1) C(2) 1.447(5) yes .
C(1) C(5) 1.427(5) yes .
C(1) C(10) 1.508(5) yes .
C(2) C(3) 1.432(5) yes .
C(2) C(6) 1.499(5) yes .
C(3) C(4) 1.446(5) yes .
C(3) C(7) 1.504(5) yes .
C(4) C(5) 1.432(5) yes .
C(4) C(8) 1.492(5) yes .
C(5) C(9) 1.496(5) yes .
C(10) C(11) 1.536(6) yes .
C(11) C(12) 1.519(5) yes .
C(12) C(13) 1.525(6) yes .
N(1) H(24) 0.950 no .
C(6) H(1) 0.950 no .
C(6) H(2) 0.950 no .
C(6) H(3) 0.950 no .
C(7) H(4) 0.950 no .
C(7) H(5) 0.950 no .
C(7) H(6) 0.950 no .
C(8) H(7) 0.950 no .
C(8) H(8) 0.950 no .
C(8) H(9) 0.950 no .
C(9) H(10) 0.950 no .
C(9) H(11) 0.950 no .
C(9) H(12) 0.950 no .
C(10) H(13) 0.950 no .
C(10) H(14) 0.950 no .
C(11) H(15) 0.950 no .
C(11) H(16) 0.950 no .
C(12) H(17) 0.950 no .
C(12) H(18) 0.950 no .
C(13) H(19) 0.950 no .
C(13) H(20) 0.950 no .
C(15) H(21) 0.950 no .
C(15) H(22) 0.950 no .
C(15) H(23) 0.950 no .

loop_
_geom_contact_atom_site_label_1
_geom_contact_atom_site_label_2
_geom_contact_distance
_geom_contact_site_symmetry_2
Cl(1) O(3) 3.538(3) 6_556
Cl(2) O(3) 3.072(3) 6_556
Cl(2) C(8) 3.504(4) 2_645
F(1) O(1) 3.139(3) 2_555
F(1) C(6) 3.590(4) 7_655
F(1) C(7) 3.532(5) 7_655
F(2) C(7) 3.494(4) 7_655
F(2) C(12) 3.534(4) 8_455
F(2) C(15) 3.321(6) 7_555
F(3) O(2) 3.425(3) 7_555
F(3) C(6) 3.448(5) 2_555
F(3) C(11) 3.587(5) 2_555
F(3) C(13) 3.517(4) 8_455
O(1) F(1) 3.139(3) 2_545
O(1) C(3) 3.313(5) 8_455
O(1) C(6) 3.458(5) 7_655
O(1) C(7) 3.170(5) 8_455
O(2) F(3) 3.425(3) 7_545
O(2) O(3) 3.520(4) .
O(2) C(2) 3.543(4) 8_455
O(2) C(6) 3.466(5) 8_455
O(3) Cl(1) 3.538(3) 6_456
O(3) Cl(2) 3.072(3) 6_456
O(3) O(2) 3.520(4) .
O(3) N(1) 2.743(4) .
N(1) O(3) 2.743(4) .
C(2) O(2) 3.543(4) 8_555
C(3) O(1) 3.313(5) 8_555
C(6) F(1) 3.590(4) 7_645
C(6) F(3) 3.448(5) 2_545
C(6) O(1) 3.458(5) 7_645
C(6) O(2) 3.466(5) 8_555
C(7) F(1) 3.532(5) 7_645
C(7) F(2) 3.494(4) 7_645
C(7) O(1) 3.170(5) 8_555
C(8) Cl(2) 3.504(4) 2_655
C(11) F(3) 3.587(5) 2_545
C(12) F(2) 3.534(4) 8_555
C(13) F(3) 3.517(4) 8_555
C(15) F(2) 3.321(6) 7_545
Cl(1) H(4) 2.967 6_456
Cl(1) H(8) 3.096 6_456
Cl(1) H(9) 3.351 6_456
Cl(1) H(21) 3.452 6_556
Cl(2) H(7) 3.293 2_645
Cl(2) H(8) 3.219 2_645
Cl(2) H(9) 3.426 2_645
Cl(2) H(10) 2.831 6_556
Cl(2) H(17) 3.065 6_556
Cl(2) H(22) 3.560 6_556
F(1) H(1) 2.817 7_655
F(1) H(2) 3.577 7_655
F(1) H(5) 2.697 7_655
F(1) H(15) 3.193 2_555
F(1) H(16) 3.126 2_555
F(2) H(1) 3.529 7_655
F(2) H(5) 3.004 7_655
F(2) H(6) 3.113 7_655
F(2) H(11) 3.579 8_455
F(2) H(18) 2.623 8_455
F(2) H(21) 2.916 7_555
F(2) H(22) 3.537 7_555
F(2) H(23) 3.008 7_555
F(3) H(2) 2.587 2_555
F(3) H(3) 3.550 2_555
F(3) H(15) 2.844 2_555
F(3) H(16) 3.562 2_555
F(3) H(18) 3.324 8_455
F(3) H(19) 3.001 8_455
F(3) H(20) 3.343 8_455
F(3) H(23) 3.271 7_555
O(1) H(1) 2.735 7_655
O(1) H(3) 3.489 7_655
O(1) H(4) 3.452 8_455
O(1) H(5) 2.461 8_455
O(2) H(2) 2.781 8_455
O(2) H(15) 2.777 8_455
O(2) H(18) 3.481 8_455
O(2) H(19) 3.492 8_455
O(2) H(23) 3.114 .
O(3) H(3) 2.804 2_555
O(3) H(13) 2.893 2_555
O(3) H(16) 3.475 .
O(3) H(17) 3.011 .
O(3) H(24) 1.795 .
N(1) H(23) 3.355 .
C(6) H(19) 3.592 7_645
C(7) H(8) 3.116 2_645
C(7) H(12) 3.599 6_556
C(7) H(21) 3.193 1_655
C(8) H(6) 2.934 2_655
C(8) H(11) 3.514 5_666
C(8) H(22) 3.575 6_556
C(9) H(7) 3.010 5_666
C(9) H(11) 3.319 5_666
C(9) H(12) 3.577 5_666
C(13) H(23) 3.487 2_555
C(14) H(1) 3.470 7_655
C(14) H(5) 3.415 7_655
C(14) H(15) 3.580 2_555
C(14) H(18) 3.421 8_455
C(15) H(3) 3.412 2_555
C(15) H(24) 2.729 .
H(1) F(1) 2.817 7_645
H(1) F(2) 3.529 7_645
H(1) O(1) 2.735 7_645
H(1) C(14) 3.470 7_645
H(1) H(8) 3.388 2_645
H(1) H(19) 3.336 7_645
H(2) F(1) 3.577 7_645
H(2) F(3) 2.587 2_545
H(2) O(2) 2.781 8_555
H(2) H(19) 3.159 7_645
H(2) H(20) 3.555 7_645
H(3) F(3) 3.550 2_545
H(3) O(1) 3.489 7_645
H(3) O(3) 2.804 2_545
H(3) C(15) 3.412 2_545
H(3) H(21) 2.994 2_545
H(4) Cl(1) 2.967 6_556
H(4) O(1) 3.452 8_555
H(4) H(8) 3.582 2_645
H(4) H(10) 3.371 6_556
H(4) H(12) 2.998 6_556
H(4) H(21) 2.939 1_655
H(5) F(1) 2.697 7_645
H(5) F(2) 3.004 7_645
H(5) O(1) 2.461 8_555
H(5) C(14) 3.415 7_645
H(5) H(21) 2.781 1_655
H(6) F(2) 3.113 7_645
H(6) C(8) 2.934 2_645
H(6) H(7) 2.908 2_645
H(6) H(8) 2.193 2_645
H(6) H(12) 3.317 6_556
H(6) H(21) 3.363 1_655
H(7) Cl(2) 3.293 2_655
H(7) C(9) 3.010 5_666
H(7) H(6) 2.908 2_655
H(7) H(10) 3.063 5_666
H(7) H(11) 2.569 5_666
H(7) H(12) 2.908 5_666
H(7) H(22) 3.083 6_556
H(8) Cl(1) 3.096 6_556
H(8) Cl(2) 3.219 2_655
H(8) C(7) 3.116 2_655
H(8) H(1) 3.388 2_655
H(8) H(4) 3.582 2_655
H(8) H(6) 2.193 2_655
H(9) Cl(1) 3.351 6_556
H(9) Cl(2) 3.426 2_655
H(9) H(10) 3.248 6_556
H(9) H(14) 2.962 6_556
H(9) H(22) 3.266 6_556
H(10) Cl(2) 2.831 6_456
H(10) H(4) 3.371 6_456
H(10) H(7) 3.063 5_666
H(10) H(9) 3.248 6_456
H(11) F(2) 3.579 8_555
H(11) C(8) 3.514 5_666
H(11) C(9) 3.319 5_666
H(11) H(7) 2.569 5_666
H(11) H(11) 2.934 5_666
H(11) H(12) 2.825 5_666
H(11) H(22) 2.951 2_555
H(12) C(7) 3.599 6_456
H(12) C(9) 3.577 5_666
H(12) H(4) 2.998 6_456
H(12) H(6) 3.317 6_456
H(12) H(7) 2.908 5_666
H(12) H(11) 2.825 5_666
H(12) H(12) 3.489 5_666
H(12) H(21) 3.534 6_556
H(12) H(22) 3.021 6_556
H(13) O(3) 2.893 2_545
H(13) H(24) 3.327 2_545
H(14) H(9) 2.962 6_456
H(15) F(1) 3.193 2_545
H(15) F(3) 2.844 2_545
H(15) O(2) 2.777 8_555
H(15) C(14) 3.580 2_545
H(16) F(1) 3.126 2_545
H(16) F(3) 3.562 2_545
H(16) O(3) 3.475 .
H(16) H(20) 2.880 2_545
H(16) H(23) 3.223 .
H(17) Cl(2) 3.065 6_456
H(17) O(3) 3.011 .
H(18) F(2) 2.623 8_555
H(18) F(3) 3.324 8_555
H(18) O(2) 3.481 8_555
H(18) C(14) 3.421 8_555
H(18) H(22) 3.560 2_555
H(18) H(23) 3.115 2_555
H(19) F(3) 3.001 8_555
H(19) O(2) 3.492 8_555
H(19) C(6) 3.592 7_655
H(19) H(1) 3.336 7_655
H(19) H(2) 3.159 7_655
H(20) F(3) 3.343 8_555
H(20) H(2) 3.555 7_655
H(20) H(16) 2.880 2_555
H(20) H(23) 2.721 2_555
H(21) Cl(1) 3.452 6_456
H(21) F(2) 2.916 7_545
H(21) C(7) 3.193 1_455
H(21) H(3) 2.994 2_555
H(21) H(4) 2.939 1_455
H(21) H(5) 2.781 1_455
H(21) H(6) 3.363 1_455
H(21) H(12) 3.534 6_456
H(21) H(24) 3.336 .
H(22) Cl(2) 3.560 6_456
H(22) F(2) 3.537 7_545
H(22) C(8) 3.575 6_456
H(22) H(7) 3.083 6_456
H(22) H(9) 3.266 6_456
H(22) H(11) 2.951 2_545
H(22) H(12) 3.021 6_456
H(22) H(18) 3.560 2_545
H(22) H(24) 3.354 .
H(23) F(2) 3.008 7_545
H(23) F(3) 3.271 7_545
H(23) O(2) 3.114 .
H(23) N(1) 3.355 .
H(23) C(13) 3.487 2_545
H(23) H(16) 3.223 .
H(23) H(18) 3.115 2_545
H(23) H(20) 2.721 2_545
H(23) H(24) 2.621 .
H(24) O(3) 1.795 .
H(24) C(15) 2.729 .
H(24) H(13) 3.327 2_555
H(24) H(21) 3.336 .
H(24) H(22) 3.354 .
H(24) H(23) 2.621 .

loop_
_geom_hbond_atom_site_label_D
_geom_hbond_atom_site_label_H
_geom_hbond_atom_site_label_A
_geom_hbond_distance_DA
_geom_hbond_distance_DH
_geom_hbond_distance_HA
_geom_hbond_angle_DHA
_geom_hbond_publ_flag
N(1) H(21) O(3) 2.730(4) 0.89(5) 1.83(5) 180(5) no

loop_
_geom_torsion_atom_site_label_1
_geom_torsion_atom_site_label_2
_geom_torsion_atom_site_label_3
_geom_torsion_atom_site_label_4
_geom_torsion
_geom_torsion_site_symmetry_1
_geom_torsion_site_symmetry_3
_geom_torsion_site_symmetry_4
Cl(2) Rh(1) Cl(1) Rh(1) -89.92(3) . . 5_656
Cl(1) Rh(1) C(1) C(2) -161.16(19) . . .
Cl(1) Rh(1) C(1) C(5) 81.5(2) . . .
Cl(1) Rh(1) C(1) C(10) -40.5(3) . . .
C(1) Rh(1) Cl(1) Rh(1) 106.43(11) . . 5_656
Cl(1) Rh(1) C(2) C(1) 28.7(2) . . .
Cl(1) Rh(1) C(2) C(3) 148.00(18) . . .
Cl(1) Rh(1) C(2) C(6) -91.8(3) . . .
C(2) Rh(1) Cl(1) Rh(1) 88.24(16) . . 5_656
Cl(1) Rh(1) C(3) C(2) -96.9(3) . . .
Cl(1) Rh(1) C(3) C(4) 21.1(4) . . .
Cl(1) Rh(1) C(3) C(7) 140.2(2) . . .
C(3) Rh(1) Cl(1) Rh(1) 160.3(3) . . 5_656
Cl(1) Rh(1) C(4) C(3) -171.53(17) . . .
Cl(1) Rh(1) C(4) C(5) -53.6(2) . . .
Cl(1) Rh(1) C(4) C(8) 68.0(3) . . .
C(4) Rh(1) Cl(1) Rh(1) 175.86(12) . . 5_656
Cl(1) Rh(1) C(5) C(1) -104.3(2) . . .
Cl(1) Rh(1) C(5) C(4) 136.1(2) . . .
Cl(1) Rh(1) C(5) C(9) 17.5(3) . . .
C(5) Rh(1) Cl(1) Rh(1) 145.16(11) . . 5_656
Cl(2) Rh(1) Cl(1) Rh(1) 89.65(3) . 5_656 5_656
Cl(1) Rh(1) C(1) C(2) -74.6(2) 5_656 . .
Cl(1) Rh(1) C(1) C(5) 168.06(18) 5_656 . .
Cl(1) Rh(1) C(1) C(10) 46.1(3) 5_656 . .
C(1) Rh(1) Cl(1) Rh(1) -100.82(10) . 5_656 5_656
Cl(1) Rh(1) C(2) C(1) 112.8(2) 5_656 . .
Cl(1) Rh(1) C(2) C(3) -127.9(2) 5_656 . .
Cl(1) Rh(1) C(2) C(6) -7.7(3) 5_656 . .
C(2) Rh(1) Cl(1) Rh(1) -138.77(9) . 5_656 5_656
Cl(1) Rh(1) C(3) C(2) 61.3(2) 5_656 . .
Cl(1) Rh(1) C(3) C(4) 179.27(18) 5_656 . .
Cl(1) Rh(1) C(3) C(7) -61.6(3) 5_656 . .
C(3) Rh(1) Cl(1) Rh(1) -172.44(11) . 5_656 5_656
Cl(1) Rh(1) C(4) C(3) -1.6(3) 5_656 . .
Cl(1) Rh(1) C(4) C(5) 116.3(2) 5_656 . .
Cl(1) Rh(1) C(4) C(8) -122.1(3) 5_656 . .
C(4) Rh(1) Cl(1) Rh(1) -171.3(2) . 5_656 5_656
Cl(1) Rh(1) C(5) C(1) -20.3(3) 5_656 . .
Cl(1) Rh(1) C(5) C(4) -139.8(2) 5_656 . .
Cl(1) Rh(1) C(5) C(9) 101.6(3) 5_656 . .
C(5) Rh(1) Cl(1) Rh(1) -87.59(19) . 5_656 5_656
Cl(2) Rh(1) C(1) C(2) 73.5(3) . . .
Cl(2) Rh(1) C(1) C(5) -43.8(4) . . .
Cl(2) Rh(1) C(1) C(10) -165.8(2) . . .
Cl(2) Rh(1) C(2) C(1) -153.81(17) . . .
Cl(2) Rh(1) C(2) C(3) -34.5(2) . . .
Cl(2) Rh(1) C(2) C(6) 85.7(3) . . .
Cl(2) Rh(1) C(3) C(2) 154.7(2) . . .
Cl(2) Rh(1) C(3) C(4) -87.3(2) . . .
Cl(2) Rh(1) C(3) C(7) 31.8(3) . . .
Cl(2) Rh(1) C(4) C(3) 96.6(2) . . .
Cl(2) Rh(1) C(4) C(5) -145.5(2) . . .
Cl(2) Rh(1) C(4) C(8) -23.9(3) . . .
Cl(2) Rh(1) C(5) C(1) 163.10(17) . . .
Cl(2) Rh(1) C(5) C(4) 43.5(2) . . .
Cl(2) Rh(1) C(5) C(9) -75.1(3) . . .
C(1) Rh(1) C(2) C(3) 119.3(3) . . .
C(1) Rh(1) C(2) C(6) -120.5(4) . . .
C(2) Rh(1) C(1) C(5) -117.3(3) . . .
C(2) Rh(1) C(1) C(10) 120.7(4) . . .
C(1) Rh(1) C(3) C(2) -37.3(2) . . .
C(1) Rh(1) C(3) C(4) 80.7(2) . . .
C(1) Rh(1) C(3) C(7) -160.2(3) . . .
C(3) Rh(1) C(1) C(2) 36.9(2) . . .
C(3) Rh(1) C(1) C(5) -80.4(2) . . .
C(3) Rh(1) C(1) C(10) 157.6(3) . . .
C(1) Rh(1) C(4) C(3) -81.0(2) . . .
C(1) Rh(1) C(4) C(5) 36.8(2) . . .
C(1) Rh(1) C(4) C(8) 158.5(3) . . .
C(4) Rh(1) C(1) C(2) 80.4(2) . . .
C(4) Rh(1) C(1) C(5) -36.9(2) . . .
C(4) Rh(1) C(1) C(10) -158.9(3) . . .
C(1) Rh(1) C(5) C(4) -119.6(3) . . .
C(1) Rh(1) C(5) C(9) 121.8(4) . . .
C(5) Rh(1) C(1) C(2) 117.3(3) . . .
C(5) Rh(1) C(1) C(10) -122.0(4) . . .
C(2) Rh(1) C(3) C(4) 118.0(3) . . .
C(2) Rh(1) C(3) C(7) -122.9(4) . . .
C(3) Rh(1) C(2) C(1) -119.3(3) . . .
C(3) Rh(1) C(2) C(6) 120.2(4) . . .
C(2) Rh(1) C(4) C(3) -37.6(2) . . .
C(2) Rh(1) C(4) C(5) 80.3(2) . . .
C(2) Rh(1) C(4) C(8) -158.1(3) . . .
C(4) Rh(1) C(2) C(1) -81.2(2) . . .
C(4) Rh(1) C(2) C(3) 38.1(2) . . .
C(4) Rh(1) C(2) C(6) 158.3(3) . . .
C(2) Rh(1) C(5) C(1) 38.4(2) . . .
C(2) Rh(1) C(5) C(4) -81.2(2) . . .
C(2) Rh(1) C(5) C(9) 160.2(3) . . .
C(5) Rh(1) C(2) C(1) -38.0(2) . . .
C(5) Rh(1) C(2) C(3) 81.3(2) . . .
C(5) Rh(1) C(2) C(6) -158.5(3) . . .
C(3) Rh(1) C(4) C(5) 117.9(3) . . .
C(3) Rh(1) C(4) C(8) -120.5(4) . . .
C(4) Rh(1) C(3) C(2) -118.0(3) . . .
C(4) Rh(1) C(3) C(7) 119.1(4) . . .
C(3) Rh(1) C(5) C(1) 81.5(2) . . .
C(3) Rh(1) C(5) C(4) -38.1(2) . . .
C(3) Rh(1) C(5) C(9) -156.7(3) . . .
C(5) Rh(1) C(3) C(2) -80.2(2) . . .
C(5) Rh(1) C(3) C(4) 37.7(2) . . .
C(5) Rh(1) C(3) C(7) 156.9(3) . . .
C(4) Rh(1) C(5) C(1) 119.6(3) . . .
C(4) Rh(1) C(5) C(9) -118.6(4) . . .
C(5) Rh(1) C(4) C(3) -117.9(3) . . .
C(5) Rh(1) C(4) C(8) 121.6(4) . . .
O(1) S(1) N(1) C(13) 22.9(3) . . .
O(1) S(1) C(14) F(1) -63.1(3) . . .
O(1) S(1) C(14) F(2) 56.6(3) . . .
O(1) S(1) C(14) F(3) 176.3(2) . . .
O(2) S(1) N(1) C(13) 160.7(3) . . .
O(2) S(1) C(14) F(1) 168.5(3) . . .
O(2) S(1) C(14) F(2) -71.8(3) . . .
O(2) S(1) C(14) F(3) 47.9(3) . . .
N(1) S(1) C(14) F(1) 53.0(3) . . .
N(1) S(1) C(14) F(2) 172.8(2) . . .
N(1) S(1) C(14) F(3) -67.5(3) . . .
C(14) S(1) N(1) C(13) -87.7(3) . . .
S(1) N(1) C(13) C(12) -147.5(3) . . .
Rh(1) C(1) C(2) C(3) -59.4(2) . . .
Rh(1) C(1) C(2) C(6) 119.3(3) . . .
Rh(1) C(1) C(5) C(4) 60.2(2) . . .
Rh(1) C(1) C(5) C(9) -119.5(4) . . .
Rh(1) C(1) C(10) C(11) -175.6(2) . . .
C(2) C(1) C(5) Rh(1) -61.6(2) . . .
C(2) C(1) C(5) C(4) -1.4(4) . . .
C(2) C(1) C(5) C(9) 178.9(3) . . .
C(5) C(1) C(2) Rh(1) 61.3(2) . . .
C(5) C(1) C(2) C(3) 1.9(4) . . .
C(5) C(1) C(2) C(6) -179.4(3) . . .
C(2) C(1) C(10) C(11) -84.3(4) . . .
C(10) C(1) C(2) Rh(1) -121.2(4) . . .
C(10) C(1) C(2) C(3) 179.4(3) . . .
C(10) C(1) C(2) C(6) -1.9(6) . . .
C(5) C(1) C(10) C(11) 92.7(4) . . .
C(10) C(1) C(5) Rh(1) 121.0(4) . . .
C(10) C(1) C(5) C(4) -178.9(3) . . .
C(10) C(1) C(5) C(9) 1.5(6) . . .
Rh(1) C(2) C(3) C(4) -60.9(2) . . .
Rh(1) C(2) C(3) C(7) 121.4(4) . . .
C(1) C(2) C(3) Rh(1) 59.3(2) . . .
C(1) C(2) C(3) C(4) -1.6(4) . . .
C(1) C(2) C(3) C(7) -179.3(3) . . .
C(6) C(2) C(3) Rh(1) -119.5(3) . . .
C(6) C(2) C(3) C(4) 179.6(3) . . .
C(6) C(2) C(3) C(7) 2.0(6) . . .
Rh(1) C(3) C(4) C(5) -60.7(2) . . .
Rh(1) C(3) C(4) C(8) 120.6(4) . . .
C(2) C(3) C(4) Rh(1) 61.4(2) . . .
C(2) C(3) C(4) C(5) 0.7(4) . . .
C(2) C(3) C(4) C(8) -178.0(3) . . .
C(7) C(3) C(4) Rh(1) -120.8(4) . . .
C(7) C(3) C(4) C(5) 178.5(3) . . .
C(7) C(3) C(4) C(8) -0.3(6) . . .
Rh(1) C(4) C(5) C(1) -60.1(2) . . .
Rh(1) C(4) C(5) C(9) 119.5(4) . . .
C(3) C(4) C(5) Rh(1) 60.6(2) . . .
C(3) C(4) C(5) C(1) 0.4(4) . . .
C(3) C(4) C(5) C(9) -179.9(2) . . .
C(8) C(4) C(5) Rh(1) -120.7(4) . . .
C(8) C(4) C(5) C(1) 179.2(3) . . .
C(8) C(4) C(5) C(9) -1.2(6) . . .
C(1) C(10) C(11) C(12) -66.7(4) . . .
C(10) C(11) C(12) C(13) -173.6(3) . . .
C(11) C(12) C(13) N(1) 65.5(4) . . .
